data_1530117
loop_
_publ_author_name
'Kahn, A.'
'Lecomte, J.'
'Thery, J.'
'Vivien, D.'

_publ_section_title
;
 Structural and spectroscopic study of a single crystal of lanthanum
 aluminogallate, doped with neodymium
;
_journal_name_full 'Journal of Solid State Chemistry'
_journal_page_first 192
_journal_page_last 203
_journal_volume 76
_journal_year 1988
_chemical_formula_sum 'Al5.16 Ga6.2 La0.88 Mg0.64 O19'
_chemical_name_systematic 'La.88 Al5.16 Mg.64 Ga6.2 O19'
_space_group_IT_number 194
_symmetry_space_group_name_Hall '-P 6c 2c'
_symmetry_space_group_name_H-M 'P 63/m m c'
_cell_angle_alpha 90
_cell_angle_beta 90
_cell_angle_gamma 120
_cell_formula_units_Z 2
_cell_length_a 5.673
_cell_length_b 5.673
_cell_length_c 22.32
_cell_volume 622.086
_citation_journal_id_ASTM JSSCBI
_cod_data_source_file Kahn_JSSCBI_1988_1646.cif
_cod_data_source_block Al5.16Ga6.2La0.88Mg0.64O19
_cod_original_cell_volume 622.0859
_cod_database_code 1530117

loop_
_symmetry_equiv_pos_as_xyz
x,y,z
x-y,x,z+1/2
-y,x-y,z
-x,-y,z+1/2
-x+y,-x,z
y,-x+y,z+1/2
-y,-x,-z+1/2
x-y,-y,-z
x,x-y,-z+1/2
y,x,-z
-x+y,y,-z+1/2
-x,-x+y,-z
-x,-y,-z
-x+y,-x,-z-1/2
y,-x+y,-z
x,y,-z-1/2
x-y,x,-z
-y,x-y,-z-1/2
y,x,z-1/2
-x+y,y,z
-x,-x+y,z-1/2
-y,-x,z
x-y,-y,z-1/2
x,x-y,z

loop_
_atom_site_label
_atom_site_type_symbol
_atom_site_fract_x
_atom_site_fract_y
_atom_site_fract_z
_atom_site_occupancy
_atom_site_U_iso_or_equiv
O4 O-2 0.151 0.302 0.053 1 0.0
O1 O-2 0 0 0.149 1 0.0
O2 O-2 0.66667 0.33333 0.058 1 0.0
Ga4 Ga+3 -0.168 -0.336 0.1085 0.4 0.0
Mg2 Mg+2 0 0 0 0.64 0.0
O5 O-2 0.5065 0.013 0.15 1 0.0
La1 La+3 0.66667 0.33333 0.25 0.78 0.0
Al4 Al+3 -0.168 -0.336 0.1085 0.6 0.0
Al3 Al+3 0.33333 0.66667 0.188 0.4 0.0
Al1 Al+3 0 0 0 0.36 0.0
Al2 Al+3 0.33333 0.66667 0.027 0.2 0.0
Ga1 Ga+3 0 0 0.241 0.5 0.0
Ga3 Ga+3 0.33333 0.66667 0.188 0.6 0.0
La2 La+3 0.723 0.446 0.25 0.033 0.0
Ga2 Ga+3 0.33333 0.66667 0.027 0.8 0.0
O3 O-2 0.183 0.366 0.25 1 0.0
